data_2228344
loop_
_publ_author_name
'Paton, Andrew S.'
'Lough, Alan J.'
'Bender, Timothy P.'

_publ_section_title
;
 (4-Acetylphenolato)(subphthalocyaninato)boron(III)
;
_journal_coeditor_code HB5719
_journal_issue 12
_journal_name_full 'Acta Crystallographica Section E'
_journal_page_first o3246
_journal_paper_doi 10.1107/S1600536810046003
_journal_volume 66
_journal_year 2010
_chemical_formula_iupac 'C32 H19 B N6 O2'
_chemical_formula_moiety 'C32 H19 B N6 O2'
_chemical_formula_sum 'C32 H19 B N6 O2'
_chemical_formula_weight 530.34
_chemical_name_systematic
;
(4-Acetylphenolato)(1,2,3,4,8,9,10,11,15,16,17,18-dodecafluoro-7,12:14,19-
diimino-21,5-nitrilo-5H-
tribenzo[c,h,m][1,6,11]triazacyclopentadecinato)boron(III)
;
_space_group_IT_number 2
_symmetry_cell_setting triclinic
_symmetry_space_group_name_Hall '-P 1'
_symmetry_space_group_name_H-M 'P -1'
_atom_sites_solution_hydrogens geom
_atom_sites_solution_primary direct
_atom_sites_solution_secondary difmap
_audit_creation_method SHELXL-97
_cell_angle_alpha 77.446(4)
_cell_angle_beta 88.817(3)
_cell_angle_gamma 83.966(4)
_cell_formula_units_Z 2
_cell_length_a 10.5471(8)
_cell_length_b 10.5786(5)
_cell_length_c 11.5375(9)
_cell_measurement_reflns_used 8602
_cell_measurement_temperature 150.0(10)
_cell_measurement_theta_max 25.0
_cell_measurement_theta_min 2.6
_cell_volume 1249.54(15)
_computing_cell_refinement 'DENZO-SMN (Otwinowski & Minor, 1997)'
_computing_data_collection 'COLLECT (Nonius, 2002)'
_computing_data_reduction 'DENZO-SMN (Otwinowski & Minor, 1997)'
_computing_molecular_graphics 'PLATON (Spek, 2009)'
_computing_publication_material 'SHELXTL (Sheldrick, 2008)'
_computing_structure_refinement 'SHELXTL (Sheldrick, 2008)'
_computing_structure_solution 'SIR92 (Altomare <i>et al.</i>, 1994)'
_diffrn_ambient_temperature 150.0(10)
_diffrn_detector_area_resol_mean 9
_diffrn_measured_fraction_theta_full 0.964
_diffrn_measured_fraction_theta_max 0.964
_diffrn_measurement_device_type 'Nonius KappaCCD'
_diffrn_measurement_method '\f scans and \w scans with \k offsets'
_diffrn_radiation_monochromator graphite
_diffrn_radiation_source 'fine-focus sealed tube'
_diffrn_radiation_type MoK\a
_diffrn_radiation_wavelength 0.71073
_diffrn_reflns_av_R_equivalents 0.0784
_diffrn_reflns_av_sigmaI/netI 0.1079
_diffrn_reflns_limit_h_max 12
_diffrn_reflns_limit_h_min -12
_diffrn_reflns_limit_k_max 12
_diffrn_reflns_limit_k_min -11
_diffrn_reflns_limit_l_max 13
_diffrn_reflns_limit_l_min -12
_diffrn_reflns_number 8602
_diffrn_reflns_theta_full 25.04
_diffrn_reflns_theta_max 25.04
_diffrn_reflns_theta_min 2.63
_exptl_absorpt_coefficient_mu 0.091
_exptl_absorpt_correction_T_max 1.002
_exptl_absorpt_correction_T_min 0.858
_exptl_absorpt_correction_type multi-scan
_exptl_absorpt_process_details
;
from symmetry-related measurements
(SORTAV; Blessing, 1995)
;
_exptl_crystal_colour magenta
_exptl_crystal_density_diffrn 1.410
_exptl_crystal_density_method 'not measured'
_exptl_crystal_description block
_exptl_crystal_F_000 548
_exptl_crystal_size_max 0.08
_exptl_crystal_size_mid 0.08
_exptl_crystal_size_min 0.05
_refine_diff_density_max 0.226
_refine_diff_density_min -0.220
_refine_ls_extinction_coef 0.0102(19)
_refine_ls_extinction_expression Fc^*^=kFc[1+0.001xFc^2^\l^3^/sin(2\q)]^-1/4^
_refine_ls_extinction_method 'SHELXTL (Version 6.1; Sheldrick, 2008)'
_refine_ls_goodness_of_fit_ref 0.978
_refine_ls_hydrogen_treatment constr
_refine_ls_matrix_type full
_refine_ls_number_parameters 372
_refine_ls_number_reflns 4273
_refine_ls_number_restraints 0
_refine_ls_restrained_S_all 0.978
_refine_ls_R_factor_all 0.1199
_refine_ls_R_factor_gt 0.0548
_refine_ls_shift/su_max 0.000
_refine_ls_shift/su_mean 0.000
_refine_ls_structure_factor_coef Fsqd
_refine_ls_weighting_details 'calc w=1/[\s^2^(Fo^2^)+(0.0559P)^2^] where P=(Fo^2^+2Fc^2^)/3'
_refine_ls_weighting_scheme calc
_refine_ls_wR_factor_gt 0.1158
_refine_ls_wR_factor_ref 0.1457
_reflns_number_gt 2393
_reflns_number_total 4273
_reflns_threshold_expression I>2\s(I)
_cod_data_source_file hb5719.cif
_cod_data_source_block I
_cod_database_code 2228344
_cod_database_fobs_code 2228344

loop_
_symmetry_equiv_pos_as_xyz
'x, y, z'
'-x, -y, -z'

loop_
_atom_site_type_symbol
_atom_site_label
_atom_site_fract_x
_atom_site_fract_y
_atom_site_fract_z
_atom_site_U_iso_or_equiv
_atom_site_adp_type
_atom_site_calc_flag
_atom_site_refinement_flags
_atom_site_occupancy
_atom_site_disorder_assembly
_atom_site_disorder_group
O O1 0.84545(19) 0.21044(17) 0.32764(17) 0.0390(6) Uani d . 1 . .
O O2 1.2585(2) 0.5988(2) 0.3568(2) 0.0493(6) Uani d . 1 . .
N N1 0.7983(2) 0.1720(2) 0.1263(2) 0.0334(6) Uani d . 1 . .
N N2 0.7054(2) -0.0271(2) 0.1944(2) 0.0373(6) Uani d . 1 . .
N N3 0.6430(2) 0.1576(2) 0.2758(2) 0.0342(6) Uani d . 1 . .
N N4 0.5094(2) 0.3473(2) 0.2935(2) 0.0360(6) Uani d . 1 . .
N N5 0.6990(2) 0.3625(2) 0.1770(2) 0.0338(6) Uani d . 1 . .
N N6 0.8102(2) 0.3770(2) -0.0067(2) 0.0356(6) Uani d . 1 . .
C C1 0.8329(3) 0.2456(3) 0.0194(3) 0.0348(8) Uani d . 1 . .
C C2 0.8656(3) 0.1542(3) -0.0569(3) 0.0351(8) Uani d . 1 . .
C C3 0.9125(3) 0.1700(3) -0.1722(3) 0.0416(8) Uani d . 1 . .
H H3A 0.9329 0.2524 -0.2155 0.050 Uiso calc R 1 . .
C C4 0.9285(3) 0.0610(3) -0.2218(3) 0.0448(9) Uani d . 1 . .
H H4A 0.9639 0.0685 -0.2990 0.054 Uiso calc R 1 . .
C C5 0.8939(3) -0.0592(3) -0.1609(3) 0.0429(8) Uani d . 1 . .
H H5A 0.9039 -0.1313 -0.1983 0.052 Uiso calc R 1 . .
C C6 0.8452(3) -0.0755(3) -0.0474(3) 0.0385(8) Uani d . 1 . .
H H6A 0.8211 -0.1574 -0.0064 0.046 Uiso calc R 1 . .
C C7 0.8325(3) 0.0317(3) 0.0055(3) 0.0343(8) Uani d . 1 . .
C C8 0.7819(3) 0.0472(3) 0.1197(3) 0.0348(8) Uani d . 1 . .
C C9 0.6314(3) 0.0325(3) 0.2668(3) 0.0335(7) Uani d . 1 . .
C C10 0.5121(3) 0.0000(3) 0.3263(2) 0.0332(8) Uani d . 1 . .
C C11 0.4524(3) -0.1143(3) 0.3485(3) 0.0366(8) Uani d . 1 . .
H H11A 0.4909 -0.1905 0.3256 0.044 Uiso calc R 1 . .
C C12 0.3356(3) -0.1134(3) 0.4047(3) 0.0396(8) Uani d . 1 . .
H H12A 0.2946 -0.1911 0.4235 0.048 Uiso calc R 1 . .
C C13 0.2768(3) -0.0006(3) 0.4345(3) 0.0389(8) Uani d . 1 . .
H H13A 0.1966 -0.0030 0.4735 0.047 Uiso calc R 1 . .
C C14 0.3323(3) 0.1145(3) 0.4087(3) 0.0368(8) Uani d . 1 . .
H H14A 0.2901 0.1917 0.4268 0.044 Uiso calc R 1 . .
C C15 0.4514(3) 0.1145(3) 0.3557(2) 0.0320(7) Uani d . 1 . .
C C16 0.5348(3) 0.2169(3) 0.3156(3) 0.0331(7) Uani d . 1 . .
C C17 0.5876(3) 0.4175(3) 0.2165(3) 0.0340(8) Uani d . 1 . .
C C18 0.5647(3) 0.5469(3) 0.1419(3) 0.0341(8) Uani d . 1 . .
C C19 0.4719(3) 0.6503(3) 0.1443(3) 0.0396(8) Uani d . 1 . .
H H19A 0.4082 0.6439 0.2041 0.048 Uiso calc R 1 . .
C C20 0.4753(3) 0.7628(3) 0.0569(3) 0.0406(8) Uani d . 1 . .
H H20A 0.4158 0.8361 0.0594 0.049 Uiso calc R 1 . .
C C21 0.5650(3) 0.7704(3) -0.0351(3) 0.0404(8) Uani d . 1 . .
H H21A 0.5648 0.8488 -0.0938 0.048 Uiso calc R 1 . .
C C22 0.6538(3) 0.6665(3) -0.0425(3) 0.0367(8) Uani d . 1 . .
H H22A 0.7112 0.6703 -0.1074 0.044 Uiso calc R 1 . .
C C23 0.6558(3) 0.5557(3) 0.0492(3) 0.0329(7) Uani d . 1 . .
C C24 0.7357(3) 0.4319(3) 0.0686(3) 0.0338(7) Uani d . 1 . .
C C25 0.9382(3) 0.2846(3) 0.3453(3) 0.0343(8) Uani d . 1 . .
C C26 0.9781(3) 0.2682(3) 0.4620(3) 0.0372(8) Uani d . 1 . .
H H26A 0.9395 0.2093 0.5232 0.045 Uiso calc R 1 . .
C C27 1.0731(3) 0.3366(3) 0.4899(3) 0.0398(8) Uani d . 1 . .
H H27A 1.1005 0.3232 0.5700 0.048 Uiso calc R 1 . .
C C28 1.1292(3) 0.4251(3) 0.4021(3) 0.0338(7) Uani d . 1 . .
C C29 1.0886(3) 0.4412(3) 0.2854(3) 0.0361(8) Uani d . 1 . .
H H29A 1.1262 0.5014 0.2245 0.043 Uiso calc R 1 . .
C C30 0.9946(3) 0.3714(3) 0.2561(3) 0.0366(8) Uani d . 1 . .
H H30A 0.9689 0.3828 0.1758 0.044 Uiso calc R 1 . .
C C31 1.2310(3) 0.5024(3) 0.4297(3) 0.0406(8) Uani d . 1 . .
C C32 1.2969(4) 0.4619(3) 0.5468(3) 0.0601(10) Uani d . 1 . .
H H32A 1.3636 0.5190 0.5500 0.090 Uiso calc R 1 . .
H H32B 1.3355 0.3718 0.5572 0.090 Uiso calc R 1 . .
H H32C 1.2351 0.4684 0.6104 0.090 Uiso calc R 1 . .
B B1 0.7555(3) 0.2280(3) 0.2299(3) 0.0362(9) Uani d . 1 . .

loop_
_atom_site_aniso_label
_atom_site_aniso_U_11
_atom_site_aniso_U_22
_atom_site_aniso_U_33
_atom_site_aniso_U_12
_atom_site_aniso_U_13
_atom_site_aniso_U_23
O1 0.0413(13) 0.0386(12) 0.0360(13) -0.0134(10) -0.0056(10) -0.0005(10)
O2 0.0517(15) 0.0442(13) 0.0549(16) -0.0146(11) 0.0061(12) -0.0127(12)
N1 0.0343(15) 0.0325(14) 0.0330(16) -0.0058(11) 0.0030(12) -0.0054(12)
N2 0.0372(16) 0.0352(14) 0.0393(16) -0.0060(12) 0.0015(13) -0.0068(12)
N3 0.0364(16) 0.0334(14) 0.0334(15) -0.0067(12) 0.0020(12) -0.0071(12)
N4 0.0418(16) 0.0333(15) 0.0335(16) -0.0085(12) 0.0027(13) -0.0067(12)
N5 0.0368(16) 0.0335(14) 0.0318(16) -0.0063(12) 0.0009(12) -0.0074(12)
N6 0.0357(16) 0.0345(14) 0.0376(16) -0.0065(12) 0.0006(13) -0.0083(12)
C1 0.0325(18) 0.0363(18) 0.0355(19) -0.0065(14) 0.0010(15) -0.0062(15)
C2 0.0315(18) 0.0375(18) 0.035(2) -0.0002(14) -0.0030(15) -0.0053(15)
C3 0.040(2) 0.0448(19) 0.036(2) -0.0013(15) 0.0007(16) -0.0017(16)
C4 0.045(2) 0.052(2) 0.035(2) 0.0063(17) -0.0049(16) -0.0100(17)
C5 0.041(2) 0.045(2) 0.044(2) 0.0033(15) -0.0056(17) -0.0135(17)
C6 0.0305(19) 0.0419(19) 0.042(2) -0.0021(14) -0.0051(16) -0.0079(16)
C7 0.0276(18) 0.0376(18) 0.038(2) -0.0025(14) -0.0015(15) -0.0087(15)
C8 0.0322(19) 0.0325(17) 0.038(2) -0.0014(14) 0.0022(15) -0.0047(15)
C9 0.0347(19) 0.0286(16) 0.0363(19) -0.0027(14) -0.0040(15) -0.0049(14)
C10 0.0366(19) 0.0342(17) 0.0281(18) -0.0083(14) -0.0014(14) -0.0025(14)
C11 0.041(2) 0.0368(18) 0.0319(19) -0.0070(15) -0.0025(16) -0.0067(14)
C12 0.046(2) 0.0345(18) 0.039(2) -0.0126(15) -0.0011(16) -0.0058(15)
C13 0.0367(19) 0.0419(19) 0.0368(19) -0.0120(15) 0.0001(15) -0.0018(15)
C14 0.041(2) 0.0347(17) 0.0348(19) -0.0082(14) 0.0050(16) -0.0060(14)
C15 0.0349(19) 0.0332(17) 0.0281(18) -0.0083(14) -0.0031(14) -0.0045(14)
C16 0.038(2) 0.0363(18) 0.0263(17) -0.0087(15) -0.0010(15) -0.0074(14)
C17 0.039(2) 0.0368(18) 0.0291(18) -0.0076(15) 0.0006(15) -0.0113(15)
C18 0.040(2) 0.0302(17) 0.0332(19) -0.0080(14) 0.0021(15) -0.0083(14)
C19 0.041(2) 0.0389(19) 0.042(2) -0.0123(15) 0.0013(16) -0.0111(16)
C20 0.037(2) 0.0354(18) 0.051(2) -0.0053(14) -0.0063(17) -0.0103(16)
C21 0.044(2) 0.0346(18) 0.041(2) -0.0085(16) -0.0061(17) -0.0025(15)
C22 0.0381(19) 0.0377(18) 0.0358(19) -0.0131(15) -0.0027(15) -0.0064(15)
C23 0.0374(19) 0.0281(16) 0.0355(19) -0.0109(14) 0.0002(15) -0.0083(14)
C24 0.0335(19) 0.0382(18) 0.0300(19) -0.0081(14) 0.0013(15) -0.0058(15)
C25 0.0315(18) 0.0347(17) 0.037(2) -0.0046(14) 0.0003(15) -0.0091(15)
C26 0.040(2) 0.0438(18) 0.0281(19) -0.0090(15) 0.0039(15) -0.0059(14)
C27 0.037(2) 0.0471(19) 0.034(2) -0.0037(15) -0.0004(16) -0.0081(16)
C28 0.0323(18) 0.0350(17) 0.036(2) -0.0040(14) -0.0002(15) -0.0113(15)
C29 0.040(2) 0.0316(17) 0.036(2) -0.0057(14) 0.0064(15) -0.0053(14)
C30 0.044(2) 0.0359(17) 0.0294(18) -0.0081(15) -0.0008(15) -0.0042(15)
C31 0.040(2) 0.0415(19) 0.043(2) -0.0057(15) 0.0073(17) -0.0145(16)
C32 0.063(3) 0.066(2) 0.058(3) -0.0208(19) -0.015(2) -0.019(2)
B1 0.033(2) 0.037(2) 0.037(2) -0.0075(17) 0.0000(18) -0.0036(17)

loop_
_atom_type_symbol
_atom_type_description
_atom_type_scat_dispersion_real
_atom_type_scat_dispersion_imag
_atom_type_scat_source
C C 0.0033 0.0016 'International Tables Vol C Tables 4.2.6.8 and 6.1.1.4'
H H 0.0000 0.0000 'International Tables Vol C Tables 4.2.6.8 and 6.1.1.4'
B B 0.0013 0.0007 'International Tables Vol C Tables 4.2.6.8 and 6.1.1.4'
N N 0.0061 0.0033 'International Tables Vol C Tables 4.2.6.8 and 6.1.1.4'
O O 0.0106 0.0060 'International Tables Vol C Tables 4.2.6.8 and 6.1.1.4'

loop_
_geom_angle_atom_site_label_1
_geom_angle_atom_site_label_2
_geom_angle_atom_site_label_3
_geom_angle_site_symmetry_1
_geom_angle_site_symmetry_3
_geom_angle
_geom_angle_publ_flag
C25 O1 B1 . . 130.3(2) ?
C8 N1 C1 . . 112.4(2) ?
C8 N1 B1 . . 122.7(2) ?
C1 N1 B1 . . 123.5(2) ?
C9 N2 C8 . . 116.7(2) ?
C16 N3 C9 . . 113.1(2) ?
C16 N3 B1 . . 123.2(2) ?
C9 N3 B1 . . 123.1(3) ?
C16 N4 C17 . . 116.8(3) ?
C17 N5 C24 . . 112.3(2) ?
C17 N5 B1 . . 123.0(2) ?
C24 N5 B1 . . 123.1(3) ?
C24 N6 C1 . . 117.2(2) ?
N6 C1 N1 . . 121.8(3) ?
N6 C1 C2 . . 130.9(3) ?
N1 C1 C2 . . 105.8(2) ?
C3 C2 C7 . . 120.6(3) ?
C3 C2 C1 . . 132.4(3) ?
C7 C2 C1 . . 106.9(3) ?
C4 C3 C2 . . 117.7(3) ?
C4 C3 H3A . . 121.2 ?
C2 C3 H3A . . 121.2 ?
C3 C4 C5 . . 121.6(3) ?
C3 C4 H4A . . 119.2 ?
C5 C4 H4A . . 119.2 ?
C6 C5 C4 . . 121.2(3) ?
C6 C5 H5A . . 119.4 ?
C4 C5 H5A . . 119.4 ?
C5 C6 C7 . . 118.0(3) ?
C5 C6 H6A . . 121.0 ?
C7 C6 H6A . . 121.0 ?
C6 C7 C2 . . 120.8(3) ?
C6 C7 C8 . . 131.3(3) ?
C2 C7 C8 . . 107.8(3) ?
N2 C8 N1 . . 122.8(3) ?
N2 C8 C7 . . 129.5(3) ?
N1 C8 C7 . . 105.8(2) ?
N2 C9 N3 . . 122.2(3) ?
N2 C9 C10 . . 131.0(3) ?
N3 C9 C10 . . 105.3(3) ?
C11 C10 C15 . . 120.6(3) ?
C11 C10 C9 . . 131.6(3) ?
C15 C10 C9 . . 107.6(2) ?
C12 C11 C10 . . 117.9(3) ?
C12 C11 H11A . . 121.1 ?
C10 C11 H11A . . 121.1 ?
C11 C12 C13 . . 121.2(3) ?
C11 C12 H12A . . 119.4 ?
C13 C12 H12A . . 119.4 ?
C14 C13 C12 . . 121.5(3) ?
C14 C13 H13A . . 119.2 ?
C12 C13 H13A . . 119.2 ?
C13 C14 C15 . . 118.1(3) ?
C13 C14 H14A . . 120.9 ?
C15 C14 H14A . . 120.9 ?
C14 C15 C10 . . 120.6(2) ?
C14 C15 C16 . . 132.4(3) ?
C10 C15 C16 . . 107.0(3) ?
N4 C16 N3 . . 122.2(2) ?
N4 C16 C15 . . 130.5(3) ?
N3 C16 C15 . . 105.9(2) ?
N4 C17 N5 . . 122.4(2) ?
N4 C17 C18 . . 130.3(3) ?
N5 C17 C18 . . 106.1(2) ?
C19 C18 C23 . . 120.4(3) ?
C19 C18 C17 . . 132.4(3) ?
C23 C18 C17 . . 107.1(3) ?
C20 C19 C18 . . 118.1(3) ?
C20 C19 H19A . . 121.0 ?
C18 C19 H19A . . 121.0 ?
C19 C20 C21 . . 121.2(3) ?
C19 C20 H20A . . 119.4 ?
C21 C20 H20A . . 119.4 ?
C22 C21 C20 . . 121.6(3) ?
C22 C21 H21A . . 119.2 ?
C20 C21 H21A . . 119.2 ?
C21 C22 C23 . . 117.4(3) ?
C21 C22 H22A . . 121.3 ?
C23 C22 H22A . . 121.3 ?
C22 C23 C18 . . 121.1(3) ?
C22 C23 C24 . . 131.3(3) ?
C18 C23 C24 . . 107.4(2) ?
N6 C24 N5 . . 122.5(3) ?
N6 C24 C23 . . 130.7(3) ?
N5 C24 C23 . . 105.4(3) ?
O1 C25 C26 . . 115.6(3) ?
O1 C25 C30 . . 124.9(3) ?
C26 C25 C30 . . 119.4(3) ?
C27 C26 C25 . . 120.6(3) ?
C27 C26 H26A . . 119.7 ?
C25 C26 H26A . . 119.7 ?
C26 C27 C28 . . 120.6(3) ?
C26 C27 H27A . . 119.7 ?
C28 C27 H27A . . 119.7 ?
C27 C28 C29 . . 118.5(3) ?
C27 C28 C31 . . 122.0(3) ?
C29 C28 C31 . . 119.5(3) ?
C30 C29 C28 . . 121.4(3) ?
C30 C29 H29A . . 119.3 ?
C28 C29 H29A . . 119.3 ?
C29 C30 C25 . . 119.5(3) ?
C29 C30 H30A . . 120.3 ?
C25 C30 H30A . . 120.3 ?
O2 C31 C32 . . 120.7(3) ?
O2 C31 C28 . . 120.2(3) ?
C32 C31 C28 . . 119.1(3) ?
C31 C32 H32A . . 109.5 ?
C31 C32 H32B . . 109.5 ?
H32A C32 H32B . . 109.5 ?
C31 C32 H32C . . 109.5 ?
H32A C32 H32C . . 109.5 ?
H32B C32 H32C . . 109.5 ?
O1 B1 N5 . . 118.0(3) ?
O1 B1 N1 . . 117.1(3) ?
N5 B1 N1 . . 104.7(3) ?
O1 B1 N3 . . 107.7(2) ?
N5 B1 N3 . . 104.0(3) ?
N1 B1 N3 . . 103.8(2) ?

loop_
_geom_bond_atom_site_label_1
_geom_bond_atom_site_label_2
_geom_bond_site_symmetry_2
_geom_bond_distance
_geom_bond_publ_flag
O1 C25 . 1.361(3) ?
O2 C31 . 1.229(3) ?
N1 C8 . 1.367(3) ?
N1 C1 . 1.373(3) ?
B1 O1 . 1.457(4) y
B1 N1 . 1.487(4) y
B1 N3 . 1.494(4) y
B1 N5 . 1.487(4) y
N2 C9 . 1.342(4) ?
N2 C8 . 1.351(3) ?
N3 C16 . 1.364(4) ?
N3 C9 . 1.368(3) ?
N4 C16 . 1.346(3) ?
N4 C17 . 1.354(3) ?
N5 C17 . 1.371(4) ?
N5 C24 . 1.376(3) ?
N6 C24 . 1.343(4) ?
N6 C1 . 1.353(3) ?
C1 C2 . 1.454(4) ?
C2 C3 . 1.392(4) ?
C2 C7 . 1.413(4) ?
C3 C4 . 1.388(4) ?
C3 H3A . 0.9500 ?
C4 C5 . 1.393(4) ?
C4 H4A . 0.9500 ?
C5 C6 . 1.379(4) ?
C5 H5A . 0.9500 ?
C6 C7 . 1.393(4) ?
C6 H6A . 0.9500 ?
C7 C8 . 1.447(4) ?
C9 C10 . 1.458(4) ?
C10 C11 . 1.395(4) ?
C10 C15 . 1.412(4) ?
C11 C12 . 1.381(4) ?
C11 H11A . 0.9500 ?
C12 C13 . 1.394(4) ?
C12 H12A . 0.9500 ?
C13 C14 . 1.377(4) ?
C13 H13A . 0.9500 ?
C14 C15 . 1.386(4) ?
C14 H14A . 0.9500 ?
C15 C16 . 1.458(4) ?
C17 C18 . 1.449(4) ?
C18 C19 . 1.393(4) ?
C18 C23 . 1.418(4) ?
C19 C20 . 1.385(4) ?
C19 H19A . 0.9500 ?
C20 C21 . 1.402(4) ?
C20 H20A . 0.9500 ?
C21 C22 . 1.383(4) ?
C21 H21A . 0.9500 ?
C22 C23 . 1.396(4) ?
C22 H22A . 0.9500 ?
C23 C24 . 1.457(4) ?
C25 C26 . 1.388(4) ?
C25 C30 . 1.391(4) ?
C26 C27 . 1.378(4) ?
C26 H26A . 0.9500 ?
C27 C28 . 1.390(4) ?
C27 H27A . 0.9500 ?
C28 C29 . 1.390(4) ?
C28 C31 . 1.495(4) ?
C29 C30 . 1.386(4) ?
C29 H29A . 0.9500 ?
C30 H30A . 0.9500 ?
C31 C32 . 1.490(5) ?
C32 H32A . 0.9800 ?
C32 H32B . 0.9800 ?
C32 H32C . 0.9800 ?
